data_1010029
loop_
_publ_author_name
'Mehmel, M'
'Nespital, W'

_publ_section_title
;
Kristalloqraphische und roentgenoqraphische Untersuchungen am
Kaliumbleichlorid
;
_journal_coden_ASTM ZEKGAX
_journal_name_full
;
Zeitschrift fuer Kristallographie, Kristallgeometrie, Kristallphysik,
Kristallchemie (-144,1977)
;
_journal_page_first 345
_journal_page_last 355
_journal_volume 88
_journal_year 1934
_chemical_formula_structural '(K Pb Cl3)3 H2 O'
_chemical_formula_sum 'Cl9 H2 K3 O Pb3'
_chemical_name_systematic 'Lead potassium chloride .33-hydrate'
_space_group_IT_number 2
_symmetry_cell_setting triclinic
_symmetry_Int_Tables_number 2
_symmetry_space_group_name_Hall '-P 1'
_symmetry_space_group_name_H-M 'P -1'
_cell_angle_alpha 90
_cell_angle_beta 113
_cell_angle_gamma 90
_cell_formula_units_Z 4
_cell_length_a 14.35
_cell_length_b 9.05
_cell_length_c 14.5
_cell_volume 1733.4
_exptl_crystal_density_meas 4.1
_cod_original_formula_sum 'H2 Cl9 K3 O Pb3'
_cod_database_code 1010029

loop_
_symmetry_equiv_pos_as_xyz
x,y,z
-x,-y,-z

loop_
_atom_site_label
_atom_site_type_symbol
_atom_site_symmetry_multiplicity
_atom_site_Wyckoff_symbol
_atom_site_fract_x
_atom_site_fract_y
_atom_site_fract_z
_atom_site_occupancy
_atom_site_attached_hydrogens
_atom_site_calc_flag
K1 K1+ 1 a 0. 0. 0. 1. 0 d
K2 K1+ 1 e 0.5 0.5 0. 1. 0 d
K3 K1+ 1 g 0. 0.5 0.5 1. 0 d
K4 K1+ 1 f 0.5 0. 0.5 1. 0 d
K5 K1+ 2 i 0.25 0. 0.25 1. 0 d
K6 K1+ 2 i 0.25 0. 0.75 1. 0 d
K7 K1+ 2 i 0.25 0.5 0.25 1. 0 d
K8 K1+ 2 i 0.25 0.5 0.75 1. 0 d
Pb1 Pb2+ 2 i 0.25 0.25 0. 1. 0 d
Pb2 Pb2+ 2 i 0.25 0.75 0. 1. 0 d
Pb3 Pb2+ 2 i 0.25 0.25 0.5 1. 0 d
Pb4 Pb2+ 2 i 0.25 0.75 0.5 1. 0 d
Pb5 Pb2+ 2 i -1. -1. -1. 2. 0 dum
Cl1 Cl1- 2 i 0.1444 0.2417 0.1056 1. 0 d
Cl2 Cl1- 2 i -0.1056 0.2417 -0.1444 1. 0 d
Cl3 Cl1- 2 i -0.125 0.0472 0.125 1. 0 d
Cl4 Cl1- 2 i 0.6444 0.7417 0.1046 1. 0 d
Cl5 Cl1- 2 i 0.3944 0.7417 -0.1444 1. 0 d
Cl6 Cl1- 2 i 0.375 0.5472 0.125 1. 0 d
Cl7 Cl1- 2 i 0.1444 0.7417 0.6056 1. 0 d
Cl8 Cl1- 2 i -0.1056 0.7417 0.3556 1. 0 d
Cl9 Cl1- 2 i -0.125 0.5472 0.625 1. 0 d
Cl10 Cl1- 2 i 0.6444 0.2417 0.6056 1. 0 d
Cl11 Cl1- 2 i 0.3944 0.2417 0.3556 1. 0 d
Cl12 Cl1- 2 i 0.375 0.0472 0.625 1. 0 d
Cl13 Cl1- 2 i 0.375 -0.0472 0.125 1. 0 d
Cl14 Cl1- 2 i 0.125 0.0472 0.375 1. 0 d
Cl15 Cl1- 2 i 0.625 0.5472 0.375 1. 0 d
Cl16 Cl1- 2 i 0.125 0.5472 -0.125 1. 0 d
Cl17 Cl1- 2 i -1. -1. -1. 2. 0 dum
O1 O2- 2 i -1. -1. -1. 2. 2 dum
H1 H1+ 2 i -1. -1. -1. 4. 0 dum

loop_
_atom_type_symbol
_atom_type_oxidation_number
K1+ 1.000
Pb2+ 2.000
Cl1- -1.000
O2- -2.000
H1+ 1.000
